data_4130375
loop_
_publ_author_name
'Topi\'c, Filip'
'Rissanen, Kari'

_publ_section_title
;
 Systematic Construction of Ternary Cocrystals by Orthogonal and Robust
 Hydrogen and Halogen Bonds.
;
_journal_issue 20
_journal_name_full 'Journal of the American Chemical Society'
_journal_page_first 6610
_journal_page_last 6616
_journal_paper_doi 10.1021/jacs.6b02854
_journal_volume 138
_journal_year 2016
_chemical_formula_moiety 'C12 H24 O6, 2(C6 F4 I2), 2(C H4 N2 S)'
_chemical_formula_sum 'C26 H32 F8 I4 N4 O6 S2'
_chemical_formula_weight 1220.27
_space_group_crystal_system triclinic
_space_group_IT_number 2
_space_group_name_Hall '-P 1'
_space_group_name_H-M_alt 'P -1'
_atom_sites_solution_hydrogens geom
_atom_sites_solution_primary iterative
_atom_sites_solution_secondary difmap
_audit_creation_method SHELXL-2014/7
_cell_angle_alpha 81.3961(6)
_cell_angle_beta 81.8363(6)
_cell_angle_gamma 81.3533(7)
_cell_formula_units_Z 1
_cell_length_a 8.60680(10)
_cell_length_b 8.89280(10)
_cell_length_c 13.1636(2)
_cell_measurement_reflns_used 4622
_cell_measurement_temperature 253.0(1)
_cell_measurement_theta_max 27.878
_cell_measurement_theta_min 0.407
_cell_volume 977.47(2)
_computing_cell_refinement 'HKL Scalepack (Otwinowski & Minor, 1997)'
_computing_data_collection 'Collect (Bruker AXS BV, 1997-2004)'
_computing_data_reduction 'HKL Denzo and Scalepack (Otwinowski & Minor, 1997)'
_computing_publication_material 'WinGX (Farrugia, 2012)'
_computing_structure_refinement 'SHELXL-2014/7 (Sheldrick, 2015)'
_computing_structure_solution 'SHELXT-2014/5 (Sheldrick, 2015)'
_diffrn_ambient_temperature 253.0(1)
_diffrn_detector_area_resol_mean 9
_diffrn_measured_fraction_theta_full 0.992
_diffrn_measured_fraction_theta_max 0.976
_diffrn_measurement_device '95mm CCD camera on \k-goniostat'
_diffrn_measurement_device_type 'Bruker-Nonius KappaCCD with APEXII detector'
_diffrn_measurement_method '\f scans + \w scans'
_diffrn_radiation_monochromator 'horizonally mounted graphite crystal'
_diffrn_radiation_source 'fine-focus sealed tube'
_diffrn_radiation_type MoK\a
_diffrn_radiation_wavelength 0.71073
_diffrn_reflns_av_R_equivalents 0.0243
_diffrn_reflns_av_unetI/netI 0.0212
_diffrn_reflns_Laue_measured_fraction_full 0.992
_diffrn_reflns_Laue_measured_fraction_max 0.976
_diffrn_reflns_limit_h_max 11
_diffrn_reflns_limit_h_min -11
_diffrn_reflns_limit_k_max 11
_diffrn_reflns_limit_k_min -11
_diffrn_reflns_limit_l_max 17
_diffrn_reflns_limit_l_min -11
_diffrn_reflns_number 19014
_diffrn_reflns_point_group_measured_fraction_full 0.992
_diffrn_reflns_point_group_measured_fraction_max 0.976
_diffrn_reflns_theta_full 25.250
_diffrn_reflns_theta_max 28.523
_diffrn_reflns_theta_min 2.337
_exptl_absorpt_coefficient_mu 3.375
_exptl_absorpt_correction_T_max 0.7457
_exptl_absorpt_correction_T_min 0.5643
_exptl_absorpt_correction_type multi-scan
_exptl_absorpt_process_details 'SADABS 2008 (Sheldrick, 1996)'
_exptl_crystal_colour colourless
_exptl_crystal_density_diffrn 2.073
_exptl_crystal_density_method 'not measured'
_exptl_crystal_description block
_exptl_crystal_F_000 580
_exptl_crystal_size_max 0.460
_exptl_crystal_size_mid 0.420
_exptl_crystal_size_min 0.260
_refine_diff_density_max 0.449
_refine_diff_density_min -0.602
_refine_diff_density_rms 0.059
_refine_ls_extinction_coef 0.0298(7)
_refine_ls_extinction_expression Fc^*^=kFc[1+0.001xFc^2^\l^3^/sin(2\q)]^-1/4^
_refine_ls_extinction_method 'SHELXL-2014/7 (Sheldrick 2015)'
_refine_ls_goodness_of_fit_ref 1.050
_refine_ls_hydrogen_treatment constr
_refine_ls_matrix_type full
_refine_ls_number_parameters 227
_refine_ls_number_reflns 4854
_refine_ls_number_restraints 0
_refine_ls_restrained_S_all 1.050
_refine_ls_R_factor_all 0.0266
_refine_ls_R_factor_gt 0.0224
_refine_ls_shift/su_max 0.001
_refine_ls_shift/su_mean 0.000
_refine_ls_structure_factor_coef Fsqd
_refine_ls_weighting_details 'w=1/[\s^2^(Fo^2^)+(0.0137P)^2^+0.6342P] where P=(Fo^2^+2Fc^2^)/3'
_refine_ls_weighting_scheme calc
_refine_ls_wR_factor_gt 0.0475
_refine_ls_wR_factor_ref 0.0490
_reflns_Friedel_coverage 0.000
_reflns_number_gt 4363
_reflns_number_total 4854
_reflns_threshold_expression 'I > 2\s(I)'
_cod_data_source_file ja6b02854_si_002.cif
_cod_data_source_block A_C-2_2-2_253K
_cod_database_code 4130375
_shelx_shelxl_version_number 2014/7
_shelx_space_group_comment
;
The symmetry employed for this shelxl refinement is uniquely defined
by the following loop, which should always be used as a source of
symmetry information in preference to the above space-group names.
They are only intended as comments.
;
_shelx_estimated_absorpt_t_min 0.306
_shelx_estimated_absorpt_t_max 0.474

loop_
_space_group_symop_operation_xyz
'x, y, z'
'-x, -y, -z'

loop_
_atom_site_label
_atom_site_type_symbol
_atom_site_fract_x
_atom_site_fract_y
_atom_site_fract_z
_atom_site_U_iso_or_equiv
_atom_site_adp_type
_atom_site_occupancy
_atom_site_site_symmetry_order
_atom_site_calc_flag
_atom_site_refinement_flags_posn
_atom_site_refinement_flags_adp
C1A C 0.5433(2) 0.5473(2) 0.20027(16) 0.0377(4) Uani 1 1 d . .
N1A N 0.4154(3) 0.5110(3) 0.26253(18) 0.0585(6) Uani 1 1 d . .
H1A1 H 0.3553 0.4536 0.2440 0.070 Uiso 1 1 calc R U
H1A2 H 0.3925 0.5449 0.3214 0.070 Uiso 1 1 calc R U
N2A N 0.5701(3) 0.4909(2) 0.11164(16) 0.0543(5) Uani 1 1 d . .
H2A1 H 0.5062 0.4340 0.0969 0.065 Uiso 1 1 calc R U
H2A2 H 0.6514 0.5110 0.0685 0.065 Uiso 1 1 calc R U
S1A S 0.66762(7) 0.65628(7) 0.23510(5) 0.04931(14) Uani 1 1 d . .
C1C C 0.5450(3) 0.1054(3) 0.1185(2) 0.0527(6) Uani 1 1 d . .
H1C1 H 0.5681 0.1435 0.1793 0.063 Uiso 1 1 calc R U
H1C2 H 0.5815 -0.0038 0.1240 0.063 Uiso 1 1 calc R U
C2C C 0.3721(3) 0.1336(3) 0.1122(2) 0.0526(6) Uani 1 1 d . .
H2C1 H 0.3514 0.1126 0.0455 0.063 Uiso 1 1 calc R U
H2C2 H 0.3186 0.0653 0.1657 0.063 Uiso 1 1 calc R U
C3C C 0.1505(3) 0.3254(3) 0.1089(2) 0.0544(6) Uani 1 1 d . .
H3C1 H 0.0882 0.2555 0.1555 0.065 Uiso 1 1 calc R U
H3C2 H 0.1389 0.3137 0.0384 0.065 Uiso 1 1 calc R U
C4C C 0.0922(3) 0.4862(3) 0.1282(2) 0.0545(6) Uani 1 1 d . .
H4C1 H -0.0214 0.5070 0.1265 0.065 Uiso 1 1 calc R U
H4C2 H 0.1144 0.5014 0.1959 0.065 Uiso 1 1 calc R U
C5C C 0.1397(3) 0.7426(3) 0.0677(2) 0.0544(6) Uani 1 1 d . .
H5C1 H 0.1858 0.7553 0.1285 0.065 Uiso 1 1 calc R U
H5C2 H 0.0264 0.7740 0.0797 0.065 Uiso 1 1 calc R U
C6C C 0.2104(3) 0.8394(3) -0.0249(2) 0.0533(6) Uani 1 1 d . .
H6C1 H 0.1814 0.8110 -0.0874 0.064 Uiso 1 1 calc R U
H6C2 H 0.1700 0.9466 -0.0214 0.064 Uiso 1 1 calc R U
O1C O 0.62293(19) 0.18240(18) 0.02781(13) 0.0471(4) Uani 1 1 d . .
O2C O 0.31258(18) 0.28934(18) 0.12508(12) 0.0438(3) Uani 1 1 d . .
O3C O 0.17014(19) 0.58698(19) 0.05021(13) 0.0511(4) Uani 1 1 d . .
C1S C 0.8166(3) 0.0616(2) 0.41997(17) 0.0409(5) Uani 1 1 d . .
C2S C 0.7370(3) 0.0090(2) 0.51574(17) 0.0395(4) Uani 1 1 d . .
C3S C 0.7559(3) -0.1460(3) 0.54868(18) 0.0475(5) Uani 1 1 d . .
C4S C 0.8476(3) -0.2503(3) 0.4905(2) 0.0501(5) Uani 1 1 d . .
C5S C 0.9267(3) -0.1991(3) 0.3971(2) 0.0511(6) Uani 1 1 d . .
C6S C 0.9105(3) -0.0435(3) 0.36304(18) 0.0480(5) Uani 1 1 d . .
F1S F 0.6811(2) -0.20269(18) 0.64020(13) 0.0756(5) Uani 1 1 d . .
F2S F 0.8581(2) -0.40018(16) 0.52509(14) 0.0740(5) Uani 1 1 d . .
F3S F 1.0179(2) -0.29764(19) 0.33970(14) 0.0750(5) Uani 1 1 d . .
F4S F 0.9898(2) 0.0017(2) 0.27018(13) 0.0762(5) Uani 1 1 d . .
I1S I 0.79195(2) 0.29380(2) 0.35740(2) 0.05234(7) Uani 1 1 d . .
I2S I 0.57903(2) 0.14958(2) 0.61095(2) 0.04714(6) Uani 1 1 d . .

loop_
_atom_site_aniso_label
_atom_site_aniso_U_11
_atom_site_aniso_U_22
_atom_site_aniso_U_33
_atom_site_aniso_U_23
_atom_site_aniso_U_13
_atom_site_aniso_U_12
C1A 0.0399(10) 0.0297(9) 0.0417(11) -0.0045(8) -0.0031(8) -0.0005(8)
N1A 0.0583(13) 0.0630(14) 0.0582(13) -0.0179(11) 0.0089(10) -0.0264(11)
N2A 0.0597(13) 0.0581(13) 0.0481(11) -0.0160(10) -0.0011(9) -0.0132(10)
S1A 0.0439(3) 0.0463(3) 0.0603(4) -0.0182(3) 0.0022(3) -0.0110(2)
C1C 0.0669(16) 0.0355(11) 0.0522(14) -0.0044(10) -0.0021(12) -0.0020(11)
C2C 0.0627(15) 0.0388(12) 0.0577(14) -0.0100(10) 0.0020(12) -0.0159(11)
C3C 0.0405(12) 0.0604(15) 0.0626(15) -0.0007(12) -0.0013(11) -0.0195(11)
C4C 0.0340(11) 0.0668(16) 0.0571(15) -0.0038(12) 0.0073(10) -0.0046(11)
C5C 0.0438(13) 0.0538(14) 0.0653(16) -0.0210(12) -0.0008(11) 0.0025(11)
C6C 0.0476(13) 0.0433(13) 0.0686(16) -0.0094(11) -0.0130(12) 0.0033(10)
O1C 0.0452(9) 0.0441(9) 0.0502(9) -0.0049(7) -0.0048(7) -0.0025(7)
O2C 0.0410(8) 0.0441(8) 0.0477(9) -0.0089(7) -0.0024(7) -0.0098(7)
O3C 0.0473(9) 0.0495(9) 0.0533(10) -0.0110(7) 0.0103(7) -0.0077(7)
C1S 0.0454(11) 0.0359(11) 0.0406(11) -0.0027(8) -0.0077(9) -0.0029(9)
C2S 0.0435(11) 0.0349(10) 0.0401(11) -0.0083(8) -0.0042(9) -0.0023(9)
C3S 0.0588(14) 0.0383(11) 0.0430(12) -0.0031(9) 0.0003(10) -0.0073(10)
C4S 0.0590(14) 0.0335(11) 0.0567(14) -0.0055(10) -0.0079(11) -0.0022(10)
C5S 0.0518(13) 0.0454(13) 0.0550(14) -0.0170(11) -0.0037(11) 0.0044(10)
C6S 0.0505(13) 0.0502(13) 0.0403(12) -0.0057(10) -0.0001(10) -0.0026(10)
F1S 0.1098(14) 0.0451(8) 0.0586(9) 0.0029(7) 0.0232(9) -0.0094(9)
F2S 0.0960(13) 0.0315(7) 0.0866(12) -0.0035(7) -0.0004(10) 0.0021(8)
F3S 0.0838(12) 0.0589(10) 0.0752(11) -0.0273(8) 0.0104(9) 0.0123(8)
F4S 0.0918(12) 0.0673(10) 0.0551(9) -0.0028(8) 0.0243(9) -0.0006(9)
I1S 0.06211(11) 0.04007(9) 0.05109(10) 0.00370(6) -0.00518(7) -0.00606(7)
I2S 0.05360(10) 0.04065(9) 0.04654(9) -0.01176(6) -0.00078(6) -0.00325(6)

loop_
_atom_type_symbol
_atom_type_description
_atom_type_scat_dispersion_real
_atom_type_scat_dispersion_imag
_atom_type_scat_source
C C 0.0033 0.0016 'International Tables Vol C Tables 4.2.6.8 and 6.1.1.4'
H H 0.0000 0.0000 'International Tables Vol C Tables 4.2.6.8 and 6.1.1.4'
F F 0.0171 0.0103 'International Tables Vol C Tables 4.2.6.8 and 6.1.1.4'
I I -0.4742 1.8119 'International Tables Vol C Tables 4.2.6.8 and 6.1.1.4'
N N 0.0061 0.0033 'International Tables Vol C Tables 4.2.6.8 and 6.1.1.4'
O O 0.0106 0.0060 'International Tables Vol C Tables 4.2.6.8 and 6.1.1.4'
S S 0.1246 0.1234 'International Tables Vol C Tables 4.2.6.8 and 6.1.1.4'

loop_
_geom_angle_atom_site_label_1
_geom_angle_atom_site_label_2
_geom_angle_atom_site_label_3
_geom_angle
_geom_angle_site_symmetry_1
N2A C1A N1A 116.3(2) .
N2A C1A S1A 122.14(17) .
N1A C1A S1A 121.55(17) .
C1A N1A H1A1 120.0 .
C1A N1A H1A2 120.0 .
H1A1 N1A H1A2 120.0 .
C1A N2A H2A1 120.0 .
C1A N2A H2A2 120.0 .
H2A1 N2A H2A2 120.0 .
O1C C1C C2C 108.4(2) .
O1C C1C H1C1 110.0 .
C2C C1C H1C1 110.0 .
O1C C1C H1C2 110.0 .
C2C C1C H1C2 110.0 .
H1C1 C1C H1C2 108.4 .
O2C C2C C1C 110.02(19) .
O2C C2C H2C1 109.7 .
C1C C2C H2C1 109.7 .
O2C C2C H2C2 109.7 .
C1C C2C H2C2 109.7 .
H2C1 C2C H2C2 108.2 .
O2C C3C C4C 109.6(2) .
O2C C3C H3C1 109.7 .
C4C C3C H3C1 109.7 .
O2C C3C H3C2 109.7 .
C4C C3C H3C2 109.7 .
H3C1 C3C H3C2 108.2 .
O3C C4C C3C 108.6(2) .
O3C C4C H4C1 110.0 .
C3C C4C H4C1 110.0 .
O3C C4C H4C2 110.0 .
C3C C4C H4C2 110.0 .
H4C1 C4C H4C2 108.4 .
O3C C5C C6C 108.9(2) .
O3C C5C H5C1 109.9 .
C6C C5C H5C1 109.9 .
O3C C5C H5C2 109.9 .
C6C C5C H5C2 109.9 .
H5C1 C5C H5C2 108.3 .
O1C C6C C5C 109.3(2) 2_665
O1C C6C H6C1 109.8 2_665
C5C C6C H6C1 109.8 .
O1C C6C H6C2 109.8 2_665
C5C C6C H6C2 109.8 .
H6C1 C6C H6C2 108.3 .
C6C O1C C1C 113.11(19) 2_665
C3C O2C C2C 111.76(18) .
C5C O3C C4C 113.77(19) .
C6S C1S C2S 118.8(2) .
C6S C1S I1S 118.81(17) .
C2S C1S I1S 122.35(16) .
C3S C2S C1S 118.2(2) .
C3S C2S I2S 117.07(16) .
C1S C2S I2S 124.63(16) .
F1S C3S C2S 120.6(2) .
F1S C3S C4S 116.9(2) .
C2S C3S C4S 122.6(2) .
F2S C4S C5S 120.6(2) .
F2S C4S C3S 120.0(2) .
C5S C4S C3S 119.4(2) .
F3S C5S C4S 120.6(2) .
F3S C5S C6S 120.5(2) .
C4S C5S C6S 118.9(2) .
F4S C6S C1S 121.0(2) .
F4S C6S C5S 116.9(2) .
C1S C6S C5S 122.1(2) .

loop_
_geom_bond_atom_site_label_1
_geom_bond_atom_site_label_2
_geom_bond_distance
_geom_bond_site_symmetry_2
C1A N2A 1.315(3) .
C1A N1A 1.326(3) .
C1A S1A 1.697(2) .
N1A H1A1 0.8600 .
N1A H1A2 0.8600 .
N2A H2A1 0.8600 .
N2A H2A2 0.8600 .
C1C O1C 1.418(3) .
C1C C2C 1.483(4) .
C1C H1C1 0.9700 .
C1C H1C2 0.9700 .
C2C O2C 1.429(3) .
C2C H2C1 0.9700 .
C2C H2C2 0.9700 .
C3C O2C 1.423(3) .
C3C C4C 1.489(4) .
C3C H3C1 0.9700 .
C3C H3C2 0.9700 .
C4C O3C 1.420(3) .
C4C H4C1 0.9700 .
C4C H4C2 0.9700 .
C5C O3C 1.417(3) .
C5C C6C 1.494(4) .
C5C H5C1 0.9700 .
C5C H5C2 0.9700 .
C6C O1C 1.414(3) 2_665
C6C H6C1 0.9700 .
C6C H6C2 0.9700 .
O1C C6C 1.414(3) 2_665
C1S C6S 1.378(3) .
C1S C2S 1.397(3) .
C1S I1S 2.097(2) .
C2S C3S 1.374(3) .
C2S I2S 2.111(2) .
C3S F1S 1.347(3) .
C3S C4S 1.375(3) .
C4S F2S 1.336(3) .
C4S C5S 1.368(4) .
C5S F3S 1.333(3) .
C5S C6S 1.381(3) .
C6S F4S 1.349(3) .

loop_
_geom_torsion_atom_site_label_1
_geom_torsion_atom_site_label_2
_geom_torsion_atom_site_label_3
_geom_torsion_atom_site_label_4
_geom_torsion
_geom_torsion_site_symmetry_4
O1C C1C C2C O2C -71.3(2) .
O2C C3C C4C O3C 67.3(3) .
O3C C5C C6C O1C -72.8(3) 2_665
C2C C1C O1C C6C -178.85(19) 2_665
C4C C3C O2C C2C 177.3(2) .
C1C C2C O2C C3C 174.0(2) .
C6C C5C O3C C4C -172.9(2) .
C3C C4C O3C C5C -172.3(2) .
C6S C1S C2S C3S -0.2(3) .
I1S C1S C2S C3S 177.58(18) .
C6S C1S C2S I2S -176.74(17) .
I1S C1S C2S I2S 1.0(3) .
C1S C2S C3S F1S -179.7(2) .
I2S C2S C3S F1S -2.8(3) .
C1S C2S C3S C4S -1.0(4) .
I2S C2S C3S C4S 175.8(2) .
F1S C3S C4S F2S 0.6(4) .
C2S C3S C4S F2S -178.1(2) .
F1S C3S C4S C5S -179.8(2) .
C2S C3S C4S C5S 1.5(4) .
F2S C4S C5S F3S -1.2(4) .
C3S C4S C5S F3S 179.2(2) .
F2S C4S C5S C6S 178.8(2) .
C3S C4S C5S C6S -0.8(4) .
C2S C1S C6S F4S -179.9(2) .
I1S C1S C6S F4S 2.2(3) .
C2S C1S C6S C5S 0.8(4) .
I1S C1S C6S C5S -177.0(2) .
F3S C5S C6S F4S 0.4(4) .
C4S C5S C6S F4S -179.6(2) .
F3S C5S C6S C1S 179.7(2) .
C4S C5S C6S C1S -0.3(4) .
